data_4108431
loop_
_publ_author_name
'Ivan E. Kareev'
'Alexey A. Popov'
'Igor V. Kuvychko'
'Natalia B. Shustova'
'Sergey F. Lebedkin'
'Vyachevslav P. Bubnov'
'Oren P. Anderson'
'Konrad Seppelt'
'Steven H. Strauss'
'Olga V. Boltalina'

_publ_section_title
;
 Synthesis and X-ray or NMR/DFT Structure Elucidation of Twenty-One New
 Trifluoromethyl Derivatives of Soluble Cage Isomers of C76, C78, C84, and
 C90
;
_journal_name_full 'Journal of the American Chemical Society'
_journal_page_first 13471
_journal_page_last 13489
_journal_paper_doi 10.1021/ja8041614
_journal_volume 130
_journal_year 2008
_chemical_formula_moiety C78(CF3)12,C6H5Br
_chemical_formula_sum 'C96 H5 Br F36'
_chemical_formula_weight 1921.91
_chemical_name_systematic
; 
 ? 
;
_space_group_IT_number 14
_symmetry_cell_setting monoclinic
_symmetry_space_group_name_Hall '-P 2ybc'
_symmetry_space_group_name_H-M 'P 1 21/c 1'
_atom_sites_solution_hydrogens geom
_atom_sites_solution_primary direct
_atom_sites_solution_secondary difmap
_audit_creation_method SHELXL-97
_cell_angle_alpha 90.00
_cell_angle_beta 96.030(8)
_cell_angle_gamma 90.00
_cell_formula_units_Z 4
_cell_length_a 18.526(5)
_cell_length_b 14.922(5)
_cell_length_c 26.019(8)
_cell_measurement_reflns_used 999
_cell_measurement_temperature 173(2)
_cell_measurement_theta_max 22.
_cell_measurement_theta_min 2.
_cell_volume 7153(4)
_computing_structure_refinement 'SHELXL-97 (Sheldrick, 1997)'
_computing_structure_solution 'SHELXS-97 (Sheldrick, 1990)'
_diffrn_ambient_temperature 173(2)
_diffrn_measured_fraction_theta_full 0.994
_diffrn_measured_fraction_theta_max 0.994
_diffrn_measurement_device_type 'CCD Bruker 1000 '
_diffrn_measurement_method 'omega scan'
_diffrn_radiation_monochromator graphite
_diffrn_radiation_source 'fine-focus sealed tube'
_diffrn_radiation_type MoK\a
_diffrn_radiation_wavelength 0.71073
_diffrn_reflns_av_R_equivalents 0.0831
_diffrn_reflns_av_sigmaI/netI 0.0704
_diffrn_reflns_limit_h_max 19
_diffrn_reflns_limit_h_min -19
_diffrn_reflns_limit_k_max 13
_diffrn_reflns_limit_k_min -15
_diffrn_reflns_limit_l_max 27
_diffrn_reflns_limit_l_min -24
_diffrn_reflns_number 42496
_diffrn_reflns_theta_full 22.07
_diffrn_reflns_theta_max 22.07
_diffrn_reflns_theta_min 1.58
_diffrn_standards_decay_% none
_exptl_absorpt_coefficient_mu 0.725
_exptl_absorpt_correction_T_max 1.0000
_exptl_absorpt_correction_T_min 0.5684
_exptl_absorpt_correction_type multi-scan
_exptl_absorpt_process_details Bruker_2000_NT_Software_Reference_Manual
_exptl_crystal_colour yellow
_exptl_crystal_density_diffrn 1.785
_exptl_crystal_description needle
_exptl_crystal_F_000 3760
_exptl_crystal_size_max 0.6
_exptl_crystal_size_mid 0.3
_exptl_crystal_size_min 0.1
_refine_diff_density_max 0.764
_refine_diff_density_min -0.880
_refine_diff_density_rms 0.082
_refine_ls_extinction_coef 0.00042(17)
_refine_ls_extinction_expression Fc^*^=kFc[1+0.001xFc^2^\l^3^/sin(2\q)]^-1/4^
_refine_ls_extinction_method SHELXL
_refine_ls_goodness_of_fit_ref 1.072
_refine_ls_hydrogen_treatment mixed
_refine_ls_matrix_type full
_refine_ls_number_parameters 1199
_refine_ls_number_reflns 8795
_refine_ls_number_restraints 0
_refine_ls_restrained_S_all 1.072
_refine_ls_R_factor_all 0.1012
_refine_ls_R_factor_gt 0.0673
_refine_ls_shift/su_max 0.007
_refine_ls_shift/su_mean 0.001
_refine_ls_structure_factor_coef Fsqd
_refine_ls_weighting_details 'calc w=1/[\s^2^(Fo^2^)+(0.0980P)^2^+7.3800P] where P=(Fo^2^+2Fc^2^)/3'
_refine_ls_weighting_scheme calc
_refine_ls_wR_factor_gt 0.1663
_refine_ls_wR_factor_ref 0.1819
_reflns_number_gt 5970
_reflns_number_total 8795
_reflns_threshold_expression >2sigma(I)
_cod_data_source_file ja8041614_si_004.cif
_cod_data_source_block c78cf12b
_cod_database_code 4108431

loop_
_symmetry_equiv_pos_as_xyz
'x, y, z'
'-x, y+1/2, -z+1/2'
'-x, -y, -z'
'x, -y-1/2, z-1/2'

loop_
_atom_site_label
_atom_site_type_symbol
_atom_site_fract_x
_atom_site_fract_y
_atom_site_fract_z
_atom_site_U_iso_or_equiv
_atom_site_adp_type
_atom_site_occupancy
_atom_site_symmetry_multiplicity
_atom_site_calc_flag
_atom_site_refinement_flags
C1 C 0.7092(3) 1.0316(4) 0.0879(2) 0.0257(15) Uani 1 1 d .
C2 C 0.6901(3) 1.1234(4) 0.1069(2) 0.0264(15) Uani 1 1 d .
C3 C 0.6432(3) 1.1146(4) 0.1528(2) 0.0268(15) Uani 1 1 d .
C4 C 0.5986(3) 1.0400(4) 0.1608(2) 0.0225(14) Uani 1 1 d .
C5 C 0.5974(3) 0.9612(4) 0.1232(2) 0.0241(15) Uani 1 1 d .
C6 C 0.6656(3) 0.9584(4) 0.0965(2) 0.0236(15) Uani 1 1 d .
C7 C 0.6953(3) 0.8716(4) 0.0988(2) 0.0222(15) Uani 1 1 d .
C8 C 0.7675(3) 0.8542(4) 0.0922(2) 0.0240(15) Uani 1 1 d .
C9 C 0.8090(3) 0.9282(4) 0.0796(2) 0.0242(15) Uani 1 1 d .
C10 C 0.7802(3) 1.0156(4) 0.07749(19) 0.0226(15) Uani 1 1 d .
C11 C 0.8428(3) 1.0825(4) 0.0851(2) 0.0262(15) Uani 1 1 d .
C12 C 0.8302(3) 1.1452(4) 0.1286(2) 0.0235(15) Uani 1 1 d .
C13 C 0.7593(3) 1.1673(4) 0.1351(2) 0.0233(14) Uani 1 1 d .
C14 C 0.7411(3) 1.2029(4) 0.1833(2) 0.0257(15) Uani 1 1 d .
C15 C 0.6705(3) 1.1691(4) 0.1938(2) 0.0256(15) Uani 1 1 d .
C16 C 0.6562(3) 1.1521(4) 0.2454(2) 0.0245(15) Uani 1 1 d .
C17 C 0.6039(3) 1.0844(4) 0.2504(2) 0.0233(14) Uani 1 1 d .
C18 C 0.5768(3) 1.0282(4) 0.2085(2) 0.0211(14) Uani 1 1 d .
C19 C 0.5516(3) 0.9365(4) 0.2313(2) 0.0236(14) Uani 1 1 d .
C20 C 0.5905(3) 0.8605(4) 0.2061(2) 0.0220(14) Uani 1 1 d .
C21 C 0.6039(3) 0.8730(4) 0.1551(2) 0.0219(14) Uani 1 1 d .
C22 C 0.6569(3) 0.8195(4) 0.1340(2) 0.0226(15) Uani 1 1 d .
C23 C 0.6922(3) 0.7530(4) 0.1636(2) 0.0200(14) Uani 1 1 d .
C24 C 0.7672(3) 0.7349(4) 0.1583(2) 0.0221(14) Uani 1 1 d .
C25 C 0.8060(3) 0.7821(4) 0.1221(2) 0.0236(15) Uani 1 1 d .
C26 C 0.8812(3) 0.7854(4) 0.1337(2) 0.0229(14) Uani 1 1 d .
C27 C 0.9303(3) 0.8515(4) 0.1085(2) 0.0252(15) Uani 1 1 d .
C28 C 0.8866(3) 0.9338(4) 0.0913(2) 0.0261(15) Uani 1 1 d .
C29 C 0.9076(3) 1.0190(4) 0.0992(2) 0.0235(14) Uani 1 1 d .
C30 C 0.9755(3) 1.0452(4) 0.1338(2) 0.0204(14) Uani 1 1 d .
C31 C 0.9507(3) 1.1059(4) 0.1765(2) 0.0226(14) Uani 1 1 d .
C32 C 0.8856(3) 1.1569(4) 0.1714(2) 0.0194(14) Uani 1 1 d .
C33 C 0.8640(3) 1.1918(4) 0.2171(2) 0.0206(14) Uani 1 1 d .
C34 C 0.7930(3) 1.2200(4) 0.2226(2) 0.0221(14) Uani 1 1 d .
C35 C 0.7785(3) 1.2221(4) 0.2790(2) 0.0273(15) Uani 1 1 d .
C36 C 0.7093(3) 1.1718(4) 0.2884(2) 0.0256(15) Uani 1 1 d .
C37 C 0.7094(3) 1.1266(4) 0.3338(2) 0.0247(15) Uani 1 1 d .
C38 C 0.6563(3) 1.0578(4) 0.3385(2) 0.0229(15) Uani 1 1 d .
C39 C 0.6044(3) 1.0365(4) 0.2978(2) 0.0236(15) Uani 1 1 d .
C40 C 0.5821(3) 0.9460(4) 0.2877(2) 0.0227(14) Uani 1 1 d .
C41 C 0.6128(3) 0.8792(4) 0.3164(2) 0.0219(14) Uani 1 1 d .
C42 C 0.6274(3) 0.7859(4) 0.2947(2) 0.0224(14) Uani 1 1 d .
C43 C 0.6267(3) 0.7903(4) 0.2365(2) 0.0205(14) Uani 1 1 d .
C44 C 0.6765(3) 0.7371(4) 0.2141(2) 0.0198(14) Uani 1 1 d .
C45 C 0.7428(3) 0.6902(4) 0.2430(2) 0.0203(14) Uani 1 1 d .
C46 C 0.8003(3) 0.7080(4) 0.2061(2) 0.0246(15) Uani 1 1 d .
C47 C 0.8727(3) 0.7282(4) 0.2224(2) 0.0255(15) Uani 1 1 d .
C48 C 0.9130(3) 0.7609(4) 0.1831(2) 0.0240(15) Uani 1 1 d .
C49 C 0.9765(3) 0.8155(4) 0.1961(2) 0.0262(15) Uani 1 1 d .
C50 C 0.9846(3) 0.8769(4) 0.1548(2) 0.0272(15) Uani 1 1 d .
C51 C 1.0032(3) 0.9634(4) 0.1663(2) 0.0239(15) Uani 1 1 d .
C52 C 1.0164(3) 0.9904(4) 0.2189(2) 0.0208(14) Uani 1 1 d .
C53 C 0.9820(3) 1.0766(4) 0.2251(2) 0.0216(14) Uani 1 1 d .
C54 C 0.9508(3) 1.0964(4) 0.2723(2) 0.0191(14) Uani 1 1 d .
C55 C 0.8953(3) 1.1616(4) 0.2672(2) 0.0209(14) Uani 1 1 d .
C56 C 0.8453(3) 1.1698(4) 0.3034(2) 0.0223(14) Uani 1 1 d .
C57 C 0.8456(3) 1.1085(4) 0.3436(2) 0.0250(15) Uani 1 1 d .
C58 C 0.7776(3) 1.1061(4) 0.3727(2) 0.0305(16) Uani 1 1 d .
C59 C 0.7606(3) 1.0106(4) 0.3876(2) 0.0254(16) Uani 1 1 d .
C60 C 0.6873(3) 0.9879(4) 0.3710(2) 0.0261(15) Uani 1 1 d .
C61 C 0.6668(3) 0.9002(4) 0.3585(2) 0.0248(15) Uani 1 1 d .
C62 C 0.7220(3) 0.8333(4) 0.3611(2) 0.0259(16) Uani 1 1 d .
C63 C 0.7072(3) 0.7703(4) 0.3194(2) 0.0263(15) Uani 1 1 d .
C64 C 0.7627(3) 0.7349(4) 0.2948(2) 0.0231(14) Uani 1 1 d .
C65 C 0.8379(3) 0.7581(4) 0.3108(2) 0.0262(15) Uani 1 1 d .
C66 C 0.8926(3) 0.7534(4) 0.2762(2) 0.0241(15) Uani 1 1 d .
C67 C 0.9552(3) 0.8071(4) 0.2862(2) 0.0279(16) Uani 1 1 d .
C68 C 0.9950(3) 0.8400(4) 0.2463(2) 0.0281(15) Uani 1 1 d .
C69 C 1.0179(3) 0.9295(4) 0.2583(2) 0.0247(15) Uani 1 1 d .
C70 C 1.0049(3) 0.9534(4) 0.3126(2) 0.0277(15) Uani 1 1 d .
C71 C 0.9534(3) 1.0356(4) 0.3142(2) 0.0202(14) Uani 1 1 d .
C72 C 0.9009(3) 1.0411(4) 0.3491(2) 0.0241(15) Uani 1 1 d .
C73 C 0.8926(3) 0.9612(4) 0.3871(2) 0.0297(16) Uani 1 1 d .
C74 C 0.8123(4) 0.9453(5) 0.3920(2) 0.0317(17) Uani 1 1 d .
C75 C 0.7932(3) 0.8557(4) 0.3768(2) 0.0272(16) Uani 1 1 d .
C76 C 0.8507(3) 0.8168(4) 0.3541(2) 0.0259(15) Uani 1 1 d .
C77 C 0.9115(3) 0.8752(4) 0.3600(2) 0.0274(16) Uani 1 1 d .
C78 C 0.9627(3) 0.8709(4) 0.3278(2) 0.0283(16) Uani 1 1 d .
C79 C 0.9669(4) 0.8078(5) 0.0649(3) 0.0433(19) Uani 1 1 d .
C80 C 1.0363(3) 1.0875(4) 0.1069(2) 0.0304(16) Uani 1 1 d .
C81 C 0.8516(4) 1.1329(5) 0.0349(2) 0.0384(18) Uani 1 1 d .
C82 C 0.6505(4) 1.1857(5) 0.0648(3) 0.0406(18) Uani 1 1 d .
C83 C 0.5317(4) 0.9631(5) 0.0826(3) 0.0344(17) Uani 1 1 d .
C84 C 0.4698(4) 0.9240(4) 0.2262(3) 0.0344(17) Uani 1 1 d .
C85 C 0.5740(3) 0.7167(4) 0.3121(2) 0.0317(16) Uani 1 1 d .
C86 C 0.7346(3) 0.5889(4) 0.2503(3) 0.0317(16) Uani 1 1 d .
C87 C 1.0774(4) 0.9689(5) 0.3447(3) 0.0366(17) Uani 1 1 d .
C88 C 0.9350(4) 0.9727(6) 0.4412(2) 0.043(2) Uani 1 1 d .
C89 C 0.7857(4) 1.1686(5) 0.4204(3) 0.0410(19) Uani 1 1 d .
C90 C 0.7750(4) 1.3205(4) 0.2959(3) 0.0338(17) Uani 1 1 d .
F791 F 1.0140(2) 0.8633(3) 0.04681(16) 0.0570(12) Uani 1 1 d .
F792 F 1.0025(2) 0.7344(3) 0.08112(18) 0.0616(12) Uani 1 1 d .
F793 F 0.9181(2) 0.7855(3) 0.02573(16) 0.0609(13) Uani 1 1 d .
F801 F 1.0439(2) 1.0489(3) 0.06234(14) 0.0520(11) Uani 1 1 d .
F802 F 1.0268(2) 1.1757(3) 0.09836(14) 0.0449(10) Uani 1 1 d .
F803 F 1.10005(19) 1.0803(3) 0.13584(14) 0.0442(10) Uani 1 1 d .
F811 F 0.9061(2) 1.1907(3) 0.04019(14) 0.0502(11) Uani 1 1 d .
F812 F 0.8634(2) 1.0765(3) -0.00331(13) 0.0520(11) Uani 1 1 d .
F813 F 0.7913(2) 1.1793(3) 0.01965(14) 0.0610(13) Uani 1 1 d .
F821 F 0.6804(2) 1.2667(3) 0.06465(17) 0.0652(13) Uani 1 1 d .
F822 F 0.6505(2) 1.1521(3) 0.01769(15) 0.0587(12) Uani 1 1 d .
F823 F 0.5813(2) 1.1985(3) 0.07220(15) 0.0521(11) Uani 1 1 d .
F831 F 0.5393(2) 1.0251(3) 0.04760(16) 0.0655(13) Uani 1 1 d .
F832 F 0.4703(3) 0.9816(6) 0.09959(19) 0.129(3) Uani 1 1 d .
F833 F 0.5237(3) 0.8879(3) 0.0567(2) 0.097(2) Uani 1 1 d .
F841 F 0.4380(2) 0.9390(6) 0.1825(2) 0.149(4) Uani 1 1 d .
F842 F 0.4528(3) 0.8427(3) 0.2388(4) 0.172(4) Uani 1 1 d .
F843 F 0.4382(2) 0.9731(4) 0.25817(18) 0.0762(16) Uani 1 1 d .
F851 F 0.5122(3) 0.7499(3) 0.3180(3) 0.119(3) Uani 1 1 d .
F852 F 0.5588(2) 0.6538(3) 0.27782(18) 0.0675(14) Uani 1 1 d .
F853 F 0.5975(3) 0.6763(5) 0.3535(2) 0.163(4) Uani 1 1 d .
F861 F 0.6896(2) 0.5682(2) 0.28418(16) 0.0459(10) Uani 1 1 d .
F862 F 0.79888(18) 0.5524(2) 0.26674(14) 0.0364(9) Uani 1 1 d .
F863 F 0.7112(2) 0.5491(2) 0.20574(15) 0.0478(10) Uani 1 1 d .
F871 F 1.0736(2) 0.9991(4) 0.39086(17) 0.0851(17) Uani 1 1 d .
F872 F 1.1172(2) 0.8956(3) 0.3489(2) 0.0903(19) Uani 1 1 d .
F873 F 1.1162(2) 1.0292(3) 0.32134(15) 0.0564(12) Uani 1 1 d .
F881 F 0.9904(3) 0.9146(4) 0.44832(16) 0.0798(16) Uani 1 1 d .
F882 F 0.9629(3) 1.0516(3) 0.44877(15) 0.0892(19) Uani 1 1 d .
F883 F 0.8951(2) 0.9536(3) 0.47845(14) 0.0666(14) Uani 1 1 d .
F891 F 0.8169(4) 1.1243(4) 0.46114(16) 0.107(2) Uani 1 1 d .
F892 F 0.8276(2) 1.2377(3) 0.41536(15) 0.0607(13) Uani 1 1 d .
F893 F 0.7246(3) 1.1976(4) 0.4324(2) 0.104(2) Uani 1 1 d .
F901 F 0.7539(2) 1.3308(3) 0.34217(16) 0.0584(12) Uani 1 1 d .
F902 F 0.8383(2) 1.3616(2) 0.29501(17) 0.0527(12) Uani 1 1 d .
F903 F 0.7269(2) 1.3643(2) 0.26349(17) 0.0550(11) Uani 1 1 d .
Br Br 0.55148(7) 0.41186(8) 0.10001(5) 0.1067(5) Uani 1 1 d .
C101 C 0.5089(4) 0.5262(5) 0.0950(3) 0.052(2) Uani 1 1 d .
C102 C 0.4562(4) 0.5448(6) 0.0549(3) 0.055(2) Uani 1 1 d .
H102 H 0.4403 0.5013 0.0307 0.066 Uiso 1 1 calc R
C103 C 0.4280(4) 0.6308(8) 0.0520(3) 0.065(3) Uani 1 1 d .
H103 H 0.3938 0.6457 0.0246 0.077 Uiso 1 1 calc R
C104 C 0.4490(5) 0.6942(6) 0.0883(4) 0.067(3) Uani 1 1 d .
H104 H 0.4287 0.7513 0.0865 0.080 Uiso 1 1 calc R
C105 C 0.4981(5) 0.6727(6) 0.1254(4) 0.063(2) Uani 1 1 d .
H105 H 0.5129 0.7167 0.1496 0.075 Uiso 1 1 calc R
C106 C 0.5298(4) 0.5898(6) 0.1317(3) 0.050(2) Uani 1 1 d .
H106 H 0.5640 0.5773 0.1596 0.061 Uiso 1 1 calc R

loop_
_atom_site_aniso_label
_atom_site_aniso_U_11
_atom_site_aniso_U_22
_atom_site_aniso_U_33
_atom_site_aniso_U_23
_atom_site_aniso_U_13
_atom_site_aniso_U_12
C1 0.033(4) 0.030(4) 0.012(3) 0.006(3) -0.009(3) 0.004(3)
C2 0.029(4) 0.018(3) 0.031(3) 0.008(3) 0.000(3) 0.006(3)
C3 0.020(3) 0.020(4) 0.038(4) 0.011(3) -0.006(3) 0.008(3)
C4 0.020(3) 0.020(4) 0.026(3) 0.002(3) -0.008(3) 0.008(3)
C5 0.016(3) 0.025(4) 0.029(3) 0.000(3) -0.007(3) 0.004(3)
C6 0.025(4) 0.031(4) 0.012(3) -0.002(3) -0.011(3) -0.001(3)
C7 0.019(4) 0.032(4) 0.014(3) -0.007(3) -0.005(3) -0.003(3)
C8 0.033(4) 0.024(4) 0.014(3) -0.015(3) 0.002(3) -0.002(3)
C9 0.033(4) 0.025(4) 0.015(3) -0.007(3) 0.005(3) -0.004(3)
C10 0.030(4) 0.032(4) 0.005(3) 0.007(3) -0.002(3) -0.010(3)
C11 0.028(4) 0.029(4) 0.021(3) 0.008(3) 0.001(3) 0.008(3)
C12 0.031(4) 0.019(3) 0.020(3) 0.008(3) 0.002(3) 0.003(3)
C13 0.028(4) 0.018(3) 0.023(3) 0.012(3) -0.001(3) 0.003(3)
C14 0.028(4) 0.011(3) 0.038(4) 0.008(3) 0.003(3) 0.003(3)
C15 0.012(3) 0.018(3) 0.046(4) 0.005(3) -0.001(3) 0.005(3)
C16 0.019(3) 0.011(3) 0.045(4) -0.007(3) 0.010(3) -0.002(3)
C17 0.015(3) 0.020(3) 0.036(4) 0.001(3) 0.008(3) 0.006(3)
C18 0.008(3) 0.019(3) 0.036(4) 0.001(3) -0.001(3) 0.003(3)
C19 0.014(3) 0.018(3) 0.039(4) -0.007(3) 0.004(3) -0.002(3)
C20 0.011(3) 0.025(4) 0.029(4) -0.006(3) -0.006(3) -0.003(3)
C21 0.014(3) 0.020(3) 0.029(4) -0.007(3) -0.006(3) -0.004(3)
C22 0.023(3) 0.023(3) 0.020(3) -0.011(3) -0.010(3) -0.001(3)
C23 0.020(4) 0.013(3) 0.026(3) -0.012(3) -0.004(3) -0.003(3)
C24 0.023(4) 0.019(3) 0.023(3) -0.011(3) -0.001(3) 0.001(3)
C25 0.030(4) 0.015(3) 0.026(3) -0.009(3) 0.004(3) 0.002(3)
C26 0.025(4) 0.015(3) 0.029(3) -0.007(3) 0.004(3) 0.004(3)
C27 0.029(4) 0.018(3) 0.030(3) -0.011(3) 0.012(3) 0.002(3)
C28 0.029(4) 0.035(4) 0.016(3) -0.002(3) 0.012(3) 0.007(3)
C29 0.032(4) 0.025(4) 0.016(3) 0.000(3) 0.010(3) -0.003(3)
C30 0.022(3) 0.018(3) 0.023(3) -0.004(3) 0.010(3) 0.000(3)
C31 0.018(3) 0.024(4) 0.026(3) 0.001(3) 0.008(3) -0.007(3)
C32 0.022(3) 0.012(3) 0.024(3) 0.005(3) 0.004(3) -0.003(3)
C33 0.018(4) 0.010(3) 0.033(4) -0.001(3) 0.003(3) -0.011(3)
C34 0.027(4) 0.010(3) 0.029(3) -0.004(3) 0.001(3) -0.003(3)
C35 0.032(4) 0.017(3) 0.035(4) -0.010(3) 0.012(3) -0.009(3)
C36 0.024(4) 0.015(3) 0.039(4) -0.013(3) 0.010(3) -0.003(3)
C37 0.029(4) 0.023(4) 0.024(3) -0.018(3) 0.013(3) -0.001(3)
C38 0.023(3) 0.025(4) 0.023(3) -0.012(3) 0.013(3) -0.008(3)
C39 0.012(3) 0.022(4) 0.040(4) -0.016(3) 0.018(3) -0.004(3)
C40 0.013(3) 0.029(4) 0.027(3) -0.010(3) 0.008(3) -0.007(3)
C41 0.022(3) 0.025(4) 0.020(3) -0.001(3) 0.005(3) -0.013(3)
C42 0.021(3) 0.021(3) 0.024(3) -0.004(3) 0.001(3) -0.002(3)
C43 0.012(3) 0.017(3) 0.032(3) -0.009(3) 0.001(3) -0.010(3)
C44 0.019(3) 0.014(3) 0.026(3) -0.002(3) -0.003(3) -0.013(3)
C45 0.017(3) 0.015(3) 0.028(3) -0.002(3) -0.002(3) -0.002(3)
C46 0.028(4) 0.011(3) 0.035(4) -0.003(3) 0.004(3) 0.000(3)
C47 0.021(4) 0.013(3) 0.041(4) 0.005(3) -0.002(3) 0.010(3)
C48 0.017(3) 0.010(3) 0.045(4) -0.006(3) 0.005(3) 0.003(3)
C49 0.015(3) 0.017(3) 0.047(4) 0.001(3) 0.002(3) 0.008(3)
C50 0.022(4) 0.024(4) 0.037(4) -0.008(3) 0.009(3) 0.000(3)
C51 0.014(3) 0.029(4) 0.030(4) 0.001(3) 0.009(3) 0.006(3)
C52 0.009(3) 0.018(3) 0.035(4) 0.000(3) 0.004(3) -0.001(3)
C53 0.014(3) 0.017(3) 0.032(4) 0.005(3) -0.001(3) -0.006(3)
C54 0.017(3) 0.021(3) 0.018(3) 0.000(3) -0.001(3) -0.009(3)
C55 0.019(3) 0.019(3) 0.025(3) -0.005(3) 0.005(3) -0.013(3)
C56 0.026(4) 0.019(3) 0.023(3) -0.014(3) 0.007(3) -0.011(3)
C57 0.022(4) 0.031(4) 0.022(3) -0.011(3) 0.003(3) -0.018(3)
C58 0.030(4) 0.041(4) 0.022(3) -0.017(3) 0.008(3) -0.017(3)
C59 0.032(4) 0.037(4) 0.008(3) -0.008(3) 0.008(3) -0.021(3)
C60 0.037(4) 0.032(4) 0.012(3) -0.008(3) 0.011(3) -0.015(3)
C61 0.027(4) 0.030(4) 0.021(3) -0.003(3) 0.018(3) -0.007(3)
C62 0.039(4) 0.029(4) 0.010(3) 0.007(3) 0.002(3) -0.014(3)
C63 0.026(4) 0.025(4) 0.027(3) 0.009(3) -0.004(3) -0.010(3)
C64 0.022(4) 0.010(3) 0.038(4) 0.009(3) 0.003(3) -0.001(3)
C65 0.028(4) 0.018(3) 0.031(4) 0.017(3) -0.006(3) 0.001(3)
C66 0.021(4) 0.021(4) 0.028(3) 0.010(3) -0.010(3) 0.007(3)
C67 0.016(3) 0.026(4) 0.040(4) 0.014(3) -0.006(3) 0.004(3)
C68 0.014(3) 0.027(4) 0.042(4) 0.003(3) -0.002(3) 0.007(3)
C69 0.014(3) 0.023(4) 0.036(4) 0.003(3) -0.006(3) -0.001(3)
C70 0.019(3) 0.028(4) 0.036(4) 0.010(3) -0.002(3) -0.008(3)
C71 0.018(3) 0.025(4) 0.016(3) -0.008(3) -0.007(3) -0.007(3)
C72 0.021(4) 0.031(4) 0.018(3) -0.002(3) -0.007(3) -0.014(3)
C73 0.037(4) 0.036(4) 0.013(3) 0.005(3) -0.011(3) -0.016(3)
C74 0.039(4) 0.044(5) 0.012(3) 0.002(3) -0.001(3) -0.020(4)
C75 0.031(4) 0.037(4) 0.013(3) 0.014(3) -0.004(3) -0.012(3)
C76 0.022(4) 0.033(4) 0.022(3) 0.013(3) -0.006(3) -0.001(3)
C77 0.021(4) 0.031(4) 0.026(3) 0.017(3) -0.014(3) -0.005(3)
C78 0.019(4) 0.029(4) 0.035(4) 0.018(3) -0.010(3) -0.004(3)
C79 0.033(4) 0.043(5) 0.057(5) -0.006(4) 0.023(4) -0.005(4)
C80 0.024(4) 0.034(4) 0.034(4) -0.008(3) 0.010(3) -0.004(3)
C81 0.045(5) 0.044(5) 0.026(4) 0.009(4) 0.000(3) -0.007(4)
C82 0.035(5) 0.029(4) 0.056(5) 0.015(4) -0.005(4) -0.002(4)
C83 0.029(4) 0.039(5) 0.034(4) -0.001(4) -0.005(3) 0.000(3)
C84 0.034(4) 0.019(4) 0.049(4) -0.016(3) 0.003(4) -0.008(3)
C85 0.023(4) 0.035(4) 0.036(4) -0.005(3) -0.002(3) -0.015(3)
C86 0.024(4) 0.020(4) 0.053(4) -0.001(3) 0.009(4) 0.004(3)
C87 0.024(4) 0.036(4) 0.047(5) 0.004(4) -0.006(3) 0.000(4)
C88 0.050(5) 0.061(6) 0.019(4) 0.005(4) 0.002(4) -0.024(5)
C89 0.040(5) 0.049(5) 0.036(4) -0.023(4) 0.016(4) -0.023(4)
C90 0.034(4) 0.016(4) 0.054(5) -0.008(3) 0.013(4) -0.008(3)
F791 0.060(3) 0.054(3) 0.065(3) -0.020(2) 0.042(2) -0.015(2)
F792 0.053(3) 0.048(3) 0.088(3) -0.017(2) 0.028(2) 0.014(2)
F793 0.059(3) 0.074(3) 0.052(3) -0.039(2) 0.017(2) -0.012(2)
F801 0.059(3) 0.058(3) 0.044(2) -0.019(2) 0.029(2) -0.018(2)
F802 0.045(2) 0.034(2) 0.059(2) 0.0098(19) 0.020(2) -0.0051(19)
F803 0.023(2) 0.057(3) 0.054(2) 0.008(2) 0.0114(19) -0.0094(19)
F811 0.068(3) 0.044(3) 0.039(2) 0.0091(19) 0.013(2) -0.020(2)
F812 0.075(3) 0.061(3) 0.023(2) 0.001(2) 0.018(2) -0.013(2)
F813 0.063(3) 0.079(3) 0.042(2) 0.037(2) 0.009(2) 0.019(3)
F821 0.065(3) 0.041(3) 0.082(3) 0.038(2) -0.027(2) -0.006(2)
F822 0.069(3) 0.065(3) 0.038(2) 0.019(2) -0.012(2) 0.024(2)
F823 0.032(2) 0.053(3) 0.068(3) 0.023(2) -0.012(2) 0.010(2)
F831 0.066(3) 0.069(3) 0.053(3) 0.025(2) -0.035(2) -0.015(2)
F832 0.030(3) 0.301(10) 0.051(3) 0.003(4) -0.011(2) 0.020(4)
F833 0.116(4) 0.038(3) 0.115(4) 0.000(3) -0.095(4) -0.012(3)
F841 0.020(3) 0.370(12) 0.055(3) 0.010(5) -0.010(2) -0.049(4)
F842 0.032(3) 0.031(3) 0.463(14) 0.013(5) 0.066(5) -0.006(2)
F843 0.019(2) 0.135(5) 0.075(3) -0.041(3) 0.008(2) 0.010(3)
F851 0.064(4) 0.040(3) 0.273(8) -0.028(4) 0.112(5) -0.022(3)
F852 0.065(3) 0.044(3) 0.100(4) -0.019(3) 0.037(3) -0.039(2)
F853 0.137(5) 0.255(8) 0.080(4) 0.120(5) -0.064(4) -0.156(6)
F861 0.041(2) 0.022(2) 0.079(3) 0.006(2) 0.026(2) -0.0072(18)
F862 0.023(2) 0.024(2) 0.061(2) 0.0126(17) 0.0029(17) 0.0053(17)
F863 0.058(3) 0.019(2) 0.063(3) -0.0088(19) -0.010(2) -0.0052(19)
F871 0.041(3) 0.163(5) 0.047(3) -0.021(3) -0.016(2) -0.024(3)
F872 0.049(3) 0.051(3) 0.157(5) 0.018(3) -0.053(3) 0.000(3)
F873 0.034(2) 0.075(3) 0.057(3) 0.012(2) -0.009(2) -0.029(2)
F881 0.067(3) 0.122(5) 0.042(3) 0.004(3) -0.028(2) -0.002(3)
F882 0.139(5) 0.085(4) 0.033(2) 0.009(2) -0.040(3) -0.074(4)
F883 0.065(3) 0.112(4) 0.019(2) 0.007(2) -0.011(2) -0.035(3)
F891 0.214(7) 0.075(4) 0.024(2) -0.019(2) -0.019(3) -0.033(4)
F892 0.077(3) 0.054(3) 0.056(3) -0.039(2) 0.028(2) -0.044(3)
F893 0.055(3) 0.167(6) 0.099(4) -0.113(4) 0.046(3) -0.047(3)
F901 0.082(3) 0.037(2) 0.062(3) -0.028(2) 0.036(2) -0.009(2)
F902 0.037(2) 0.019(2) 0.105(3) -0.022(2) 0.020(2) -0.0136(19)
F903 0.052(3) 0.023(2) 0.089(3) -0.005(2) 0.000(2) 0.011(2)
Br 0.1467(11) 0.0746(8) 0.1109(9) 0.0265(6) 0.0706(8) 0.0506(7)
C101 0.051(5) 0.057(5) 0.054(5) 0.007(4) 0.025(4) 0.006(4)
C102 0.052(5) 0.082(7) 0.034(4) -0.007(4) 0.015(4) -0.010(5)
C103 0.043(5) 0.104(8) 0.050(5) 0.034(6) 0.017(4) 0.018(6)
C104 0.068(7) 0.039(5) 0.099(8) 0.017(6) 0.033(6) -0.002(5)
C105 0.048(5) 0.047(6) 0.094(7) -0.004(5) 0.010(5) -0.038(5)
C106 0.039(5) 0.058(6) 0.055(5) 0.003(4) 0.008(4) -0.012(4)

loop_
_atom_type_symbol
_atom_type_description
_atom_type_scat_dispersion_real
_atom_type_scat_dispersion_imag
_atom_type_scat_source
C C 0.0033 0.0016 'International Tables Vol C Tables 4.2.6.8 and 6.1.1.4'
F F 0.0171 0.0103 'International Tables Vol C Tables 4.2.6.8 and 6.1.1.4'
Br Br -0.2901 2.4595 'International Tables Vol C Tables 4.2.6.8 and 6.1.1.4'
H H 0.0000 0.0000 'International Tables Vol C Tables 4.2.6.8 and 6.1.1.4'

loop_
_geom_angle_atom_site_label_1
_geom_angle_atom_site_label_2
_geom_angle_atom_site_label_3
_geom_angle
C6 C1 C10 118.3(6)
C6 C1 C2 119.9(6)
C10 C1 C2 118.6(5)
C1 C2 C13 109.0(5)
C1 C2 C3 110.1(5)
C13 C2 C3 99.8(4)
C1 C2 C82 114.9(5)
C13 C2 C82 112.6(5)
C3 C2 C82 109.3(5)
C15 C3 C4 121.1(6)
C15 C3 C2 110.7(5)
C4 C3 C2 124.2(5)
C18 C4 C3 118.2(5)
C18 C4 C5 120.1(5)
C3 C4 C5 118.6(5)
C6 C5 C83 109.3(5)
C6 C5 C4 111.1(5)
C83 C5 C4 112.6(5)
C6 C5 C21 101.6(5)
C83 C5 C21 113.4(5)
C4 C5 C21 108.3(4)
C1 C6 C7 119.9(5)
C1 C6 C5 125.7(6)
C7 C6 C5 110.5(5)
C8 C7 C6 122.9(6)
C8 C7 C22 121.5(5)
C6 C7 C22 107.8(5)
C7 C8 C9 116.1(5)
C7 C8 C25 119.3(5)
C9 C8 C25 117.0(5)
C8 C9 C10 121.5(5)
C8 C9 C28 123.7(6)
C10 C9 C28 108.7(5)
C1 C10 C9 121.0(5)
C1 C10 C11 125.6(6)
C9 C10 C11 108.7(5)
C12 C11 C10 109.3(5)
C12 C11 C81 112.0(5)
C10 C11 C81 110.9(5)
C12 C11 C29 112.4(5)
C10 C11 C29 101.0(5)
C81 C11 C29 110.7(5)
C13 C12 C32 119.0(5)
C13 C12 C11 117.6(5)
C32 C12 C11 120.1(5)
C12 C13 C14 120.6(5)
C12 C13 C2 126.1(5)
C14 C13 C2 108.2(5)
C34 C14 C13 121.1(6)
C34 C14 C15 120.4(6)
C13 C14 C15 109.5(5)
C3 C15 C16 122.1(5)
C3 C15 C14 108.6(5)
C16 C15 C14 120.1(5)
C17 C16 C15 114.4(5)
C17 C16 C36 119.5(5)
C15 C16 C36 121.2(5)
C16 C17 C18 122.6(5)
C16 C17 C39 119.7(5)
C18 C17 C39 109.7(5)
C4 C18 C17 120.6(5)
C4 C18 C19 125.7(5)
C17 C18 C19 108.4(5)
C84 C19 C40 111.2(5)
C84 C19 C20 112.5(5)
C40 C19 C20 109.8(5)
C84 C19 C18 113.9(5)
C40 C19 C18 100.8(4)
C20 C19 C18 108.1(5)
C21 C20 C43 120.4(5)
C21 C20 C19 116.7(5)
C43 C20 C19 121.3(5)
C20 C21 C22 119.6(5)
C20 C21 C5 127.8(5)
C22 C21 C5 106.7(5)
C23 C22 C21 119.7(5)
C23 C22 C7 120.4(5)
C21 C22 C7 110.4(5)
C22 C23 C44 121.0(5)
C22 C23 C24 119.3(5)
C44 C23 C24 110.8(5)
C46 C24 C25 121.9(5)
C46 C24 C23 108.1(5)
C25 C24 C23 121.9(5)
C26 C25 C24 115.8(5)
C26 C25 C8 120.4(5)
C24 C25 C8 117.5(5)
C25 C26 C48 120.1(5)
C25 C26 C27 123.7(5)
C48 C26 C27 110.4(5)
C28 C27 C79 113.0(5)
C28 C27 C50 108.6(5)
C79 C27 C50 112.6(5)
C28 C27 C26 108.9(5)
C79 C27 C26 111.9(5)
C50 C27 C26 101.2(5)
C29 C28 C9 110.8(5)
C29 C28 C27 125.9(5)
C9 C28 C27 120.5(5)
C28 C29 C30 123.1(5)
C28 C29 C11 109.8(5)
C30 C29 C11 123.9(5)
C29 C30 C80 116.3(5)
C29 C30 C31 106.7(4)
C80 C30 C31 112.2(5)
C29 C30 C51 109.1(5)
C80 C30 C51 111.1(5)
C31 C30 C51 100.1(4)
C53 C31 C32 121.2(5)
C53 C31 C30 109.9(5)
C32 C31 C30 124.2(5)
C33 C32 C31 115.9(5)
C33 C32 C12 117.2(5)
C31 C32 C12 122.4(5)
C32 C33 C34 123.7(5)
C32 C33 C55 121.9(5)
C34 C33 C55 107.1(5)
C14 C34 C33 117.9(5)
C14 C34 C35 123.3(5)
C33 C34 C35 111.5(5)
C34 C35 C36 112.3(5)
C34 C35 C90 108.2(5)
C36 C35 C90 111.3(5)
C34 C35 C56 99.8(5)
C36 C35 C56 109.7(5)
C90 C35 C56 115.0(5)
C37 C36 C16 120.7(5)
C37 C36 C35 117.2(5)
C16 C36 C35 119.6(5)
C36 C37 C38 119.4(5)
C36 C37 C58 125.9(5)
C38 C37 C58 108.6(5)
C39 C38 C60 119.2(5)
C39 C38 C37 121.5(5)
C60 C38 C37 109.7(5)
C38 C39 C17 119.1(5)
C38 C39 C40 121.3(6)
C17 C39 C40 109.8(5)
C41 C40 C39 120.3(5)
C41 C40 C19 124.2(5)
C39 C40 C19 109.7(5)
C40 C41 C61 119.0(5)
C40 C41 C42 123.5(5)
C61 C41 C42 109.9(5)
C43 C42 C85 112.8(5)
C43 C42 C41 110.0(5)
C85 C42 C41 111.0(5)
C43 C42 C63 109.0(5)
C85 C42 C63 113.0(5)
C41 C42 C63 100.3(4)
C44 C43 C20 118.5(5)
C44 C43 C42 117.2(5)
C20 C43 C42 122.6(5)
C43 C44 C23 120.7(5)
C43 C44 C45 125.8(5)
C23 C44 C45 107.6(5)
C64 C45 C46 111.2(5)
C64 C45 C86 110.0(5)
C46 C45 C86 109.5(5)
C64 C45 C44 110.0(5)
C46 C45 C44 100.8(4)
C86 C45 C44 115.1(5)
C24 C46 C47 121.9(6)
C24 C46 C45 109.9(5)
C47 C46 C45 123.9(5)
C46 C47 C48 114.8(5)
C46 C47 C66 119.0(6)
C48 C47 C66 120.3(5)
C26 C48 C47 123.3(5)
C26 C48 C49 108.7(5)
C47 C48 C49 120.3(5)
C68 C49 C50 120.7(6)
C68 C49 C48 119.6(6)
C50 C49 C48 109.4(5)
C51 C50 C49 119.1(5)
C51 C50 C27 122.6(5)
C49 C50 C27 108.6(5)
C50 C51 C52 119.6(5)
C50 C51 C30 124.6(5)
C52 C51 C30 108.5(5)
C69 C52 C51 121.4(5)
C69 C52 C53 118.7(5)
C51 C52 C53 108.9(5)
C31 C53 C54 122.6(5)
C31 C53 C52 108.7(5)
C54 C53 C52 119.7(5)
C55 C54 C71 118.6(5)
C55 C54 C53 114.5(5)
C71 C54 C53 122.8(5)
C56 C55 C54 121.7(5)
C56 C55 C33 110.5(5)
C54 C55 C33 121.4(5)
C57 C56 C55 120.0(6)
C57 C56 C35 125.6(5)
C55 C56 C35 109.1(5)
C56 C57 C72 118.9(5)
C56 C57 C58 116.6(6)
C72 C57 C58 123.3(5)
C59 C58 C57 110.5(5)
C59 C58 C89 111.5(5)
C57 C58 C89 111.4(5)
C59 C58 C37 100.1(5)
C57 C58 C37 109.0(5)
C89 C58 C37 113.9(5)
C74 C59 C60 119.7(6)
C74 C59 C58 122.0(5)
C60 C59 C58 111.2(6)
C61 C60 C38 117.8(5)
C61 C60 C59 121.6(6)
C38 C60 C59 108.6(5)
C60 C61 C62 118.1(6)
C60 C61 C41 122.2(6)
C62 C61 C41 108.8(5)
C75 C62 C61 120.3(6)
C75 C62 C63 118.8(6)
C61 C62 C63 110.0(5)
C64 C63 C62 120.5(5)
C64 C63 C42 126.0(5)
C62 C63 C42 108.0(5)
C63 C64 C65 121.3(5)
C63 C64 C45 117.3(5)
C65 C64 C45 119.7(5)
C76 C65 C66 117.2(5)
C76 C65 C64 116.5(6)
C66 C65 C64 122.1(5)
C67 C66 C65 118.8(5)
C67 C66 C47 116.3(5)
C65 C66 C47 119.6(5)
C66 C67 C68 122.7(6)
C66 C67 C78 121.8(6)
C68 C67 C78 107.8(5)
C49 C68 C69 119.9(6)
C49 C68 C67 120.6(6)
C69 C68 C67 109.2(5)
C52 C69 C68 118.5(5)
C52 C69 C70 123.8(5)
C68 C69 C70 110.8(5)
C69 C70 C87 109.4(5)
C69 C70 C78 100.9(5)
C87 C70 C78 115.2(5)
C69 C70 C71 111.8(5)
C87 C70 C71 111.9(5)
C78 C70 C71 107.2(5)
C72 C71 C54 119.5(5)
C72 C71 C70 122.2(5)
C54 C71 C70 117.1(5)
C71 C72 C57 121.0(5)
C71 C72 C73 119.0(5)
C57 C72 C73 118.7(5)
C77 C73 C74 100.5(5)
C77 C73 C88 113.2(5)
C74 C73 C88 110.3(5)
C77 C73 C72 107.9(5)
C74 C73 C72 109.4(5)
C88 C73 C72 114.6(5)
C59 C74 C75 119.6(6)
C59 C74 C73 124.4(6)
C75 C74 C73 109.8(6)
C62 C75 C76 121.6(6)
C62 C75 C74 120.7(6)
C76 C75 C74 109.1(5)
C75 C76 C77 109.3(6)
C75 C76 C65 121.1(5)
C77 C76 C65 121.8(6)
C78 C77 C76 120.7(6)
C78 C77 C73 123.0(6)
C76 C77 C73 110.5(6)
C77 C78 C67 119.2(6)
C77 C78 C70 122.7(6)
C67 C78 C70 110.5(5)
F792 C79 F791 107.7(6)
F792 C79 F793 108.3(6)
F791 C79 F793 107.6(6)
F792 C79 C27 111.2(6)
F791 C79 C27 110.9(6)
F793 C79 C27 111.0(5)
F801 C80 F803 106.9(5)
F801 C80 F802 107.9(5)
F803 C80 F802 105.4(5)
F801 C80 C30 112.1(5)
F803 C80 C30 111.1(5)
F802 C80 C30 113.1(5)
F811 C81 F813 107.3(6)
F811 C81 F812 107.8(5)
F813 C81 F812 107.6(5)
F811 C81 C11 112.2(5)
F813 C81 C11 110.3(5)
F812 C81 C11 111.4(6)
F822 C82 F823 106.4(5)
F822 C82 F821 107.5(6)
F823 C82 F821 106.1(6)
F822 C82 C2 112.2(6)
F823 C82 C2 112.0(6)
F821 C82 C2 112.3(5)
F832 C83 F833 107.7(7)
F832 C83 F831 104.4(6)
F833 C83 F831 105.1(5)
F832 C83 C5 115.8(6)
F833 C83 C5 112.3(5)
F831 C83 C5 110.8(5)
F841 C84 F843 106.4(6)
F841 C84 F842 107.1(7)
F843 C84 F842 103.2(7)
F841 C84 C19 115.4(6)
F843 C84 C19 112.9(5)
F842 C84 C19 111.0(6)
F853 C85 F851 108.4(7)
F853 C85 F852 105.5(7)
F851 C85 F852 103.2(5)
F853 C85 C42 113.4(5)
F851 C85 C42 113.1(6)
F852 C85 C42 112.5(5)
F861 C86 F863 107.9(5)
F861 C86 F862 107.1(5)
F863 C86 F862 107.1(5)
F861 C86 C45 113.2(5)
F863 C86 C45 111.1(5)
F862 C86 C45 110.1(5)
F871 C87 F872 107.2(6)
F871 C87 F873 105.8(6)
F872 C87 F873 105.9(6)
F871 C87 C70 115.5(6)
F872 C87 C70 111.9(6)
F873 C87 C70 109.8(5)
F882 C88 F883 109.4(6)
F882 C88 F881 106.2(6)
F883 C88 F881 103.9(6)
F882 C88 C73 113.3(6)
F883 C88 C73 112.2(6)
F881 C88 C73 111.2(6)
F893 C89 F892 107.9(6)
F893 C89 F891 107.1(6)
F892 C89 F891 105.0(6)
F893 C89 C58 112.7(6)
F892 C89 C58 113.9(6)
F891 C89 C58 109.7(6)
F901 C90 F902 108.1(5)
F901 C90 F903 106.3(5)
F902 C90 F903 107.2(5)
F901 C90 C35 113.5(5)
F902 C90 C35 111.8(5)
F903 C90 C35 109.5(5)
C106 C101 C102 120.8(8)
C106 C101 Br 119.6(6)
C102 C101 Br 119.6(7)
C101 C102 C103 117.4(8)
C101 C102 H102 121.3
C103 C102 H102 121.3
C104 C103 C102 121.8(8)
C104 C103 H103 119.1
C102 C103 H103 119.1
C105 C104 C103 118.1(9)
C105 C104 H104 121.0
C103 C104 H104 121.0
C104 C105 C106 124.9(9)
C104 C105 H105 117.6
C106 C105 H105 117.5
C101 C106 C105 116.9(8)
C101 C106 H106 121.5
C105 C106 H106 121.5

loop_
_geom_bond_atom_site_label_1
_geom_bond_atom_site_label_2
_geom_bond_distance
C1 C6 1.391(8)
C1 C10 1.390(8)
C1 C2 1.511(8)
C2 C13 1.555(8)
C2 C3 1.555(9)
C2 C82 1.558(9)
C3 C15 1.394(8)
C3 C4 1.416(8)
C4 C18 1.354(8)
C4 C5 1.530(8)
C5 C6 1.504(8)
C5 C83 1.526(8)
C5 C21 1.553(8)
C6 C7 1.407(8)
C7 C8 1.390(8)
C7 C22 1.444(8)
C8 C9 1.403(8)
C8 C25 1.468(8)
C9 C10 1.408(8)
C9 C28 1.440(8)
C10 C11 1.527(8)
C11 C12 1.505(8)
C11 C81 1.533(8)
C11 C29 1.544(8)
C12 C13 1.383(8)
C12 C32 1.442(8)
C13 C14 1.434(8)
C14 C34 1.351(8)
C14 C15 1.454(8)
C15 C16 1.419(8)
C16 C17 1.415(8)
C16 C36 1.439(8)
C17 C18 1.426(8)
C17 C39 1.424(8)
C18 C19 1.582(8)
C19 C84 1.519(9)
C19 C40 1.522(8)
C19 C20 1.528(8)
C20 C21 1.389(8)
C20 C43 1.435(8)
C21 C22 1.420(8)
C22 C23 1.377(8)
C23 C44 1.396(8)
C23 C24 1.437(8)
C24 C46 1.387(8)
C24 C25 1.429(8)
C25 C26 1.396(8)
C26 C48 1.404(8)
C26 C27 1.534(8)
C27 C28 1.514(8)
C27 C79 1.527(9)
C27 C50 1.532(8)
C28 C29 1.340(8)
C29 C30 1.518(8)
C30 C80 1.523(8)
C30 C31 1.541(8)
C30 C51 1.542(8)
C31 C53 1.403(8)
C31 C32 1.421(8)
C32 C33 1.396(8)
C33 C34 1.402(8)
C33 C55 1.441(8)
C34 C35 1.522(8)
C35 C36 1.527(8)
C35 C90 1.536(8)
C35 C56 1.541(9)
C36 C37 1.361(8)
C37 C38 1.436(8)
C37 C58 1.563(8)
C38 C39 1.391(8)
C38 C60 1.424(8)
C39 C40 1.428(8)
C40 C41 1.336(8)
C41 C61 1.440(8)
C41 C42 1.537(8)
C42 C43 1.514(8)
C42 C85 1.530(8)
C42 C63 1.565(8)
C43 C44 1.393(8)
C44 C45 1.539(8)
C45 C64 1.516(8)
C45 C46 1.529(8)
C45 C86 1.532(8)
C46 C47 1.395(8)
C47 C48 1.415(8)
C47 C66 1.461(8)
C48 C49 1.442(8)
C49 C68 1.365(8)
C49 C50 1.433(8)
C50 C51 1.360(8)
C51 C52 1.423(8)
C52 C69 1.367(8)
C52 C53 1.452(8)
C53 C54 1.442(8)
C54 C55 1.413(8)
C54 C71 1.417(8)
C55 C56 1.394(8)
C56 C57 1.390(8)
C57 C72 1.432(9)
C57 C58 1.537(8)
C58 C59 1.518(9)
C58 C89 1.547(9)
C59 C74 1.363(9)
C59 C60 1.422(8)
C60 C61 1.392(8)
C61 C62 1.425(8)
C62 C75 1.378(8)
C62 C63 1.441(8)
C63 C64 1.373(8)
C64 C65 1.453(8)
C65 C76 1.427(8)
C65 C66 1.424(8)
C66 C67 1.413(8)
C67 C68 1.423(9)
C67 C78 1.436(9)
C68 C69 1.425(8)
C69 C70 1.503(9)
C70 C87 1.523(9)
C70 C78 1.532(8)
C70 C71 1.557(8)
C71 C72 1.401(8)
C72 C73 1.566(8)
C73 C77 1.522(9)
C73 C74 1.524(9)
C73 C88 1.548(8)
C74 C75 1.430(9)
C75 C76 1.398(9)
C76 C77 1.419(8)
C77 C78 1.332(9)
C79 F792 1.324(8)
C79 F791 1.326(8)
C79 F793 1.331(8)
C80 F801 1.315(7)
C80 F803 1.336(7)
C80 F802 1.343(7)
C81 F811 1.325(7)
C81 F813 1.337(8)
C81 F812 1.337(8)
C82 F822 1.325(8)
C82 F823 1.329(8)
C82 F821 1.331(7)
C83 F832 1.291(8)
C83 F833 1.309(8)
C83 F831 1.317(7)
C84 F841 1.244(8)
C84 F843 1.294(7)
C84 F842 1.304(8)
C85 F853 1.269(8)
C85 F851 1.272(8)
C85 F852 1.306(7)
C86 F861 1.313(7)
C86 F863 1.333(7)
C86 F862 1.339(7)
C87 F871 1.292(8)
C87 F872 1.316(8)
C87 F873 1.336(8)
C88 F882 1.293(8)
C88 F883 1.310(8)
C88 F881 1.342(9)
C89 F893 1.281(8)
C89 F892 1.304(7)
C89 F891 1.330(9)
C90 F901 1.313(7)
C90 F902 1.326(7)
C90 F903 1.332(7)
Br C101 1.878(8)
C101 C106 1.374(11)
C101 C102 1.381(11)
C102 C103 1.384(12)
C102 H102 0.9300
C103 C104 1.365(12)
C103 H103 0.9300
C104 C105 1.294(12)
C104 H104 0.9300
C105 C106 1.373(11)
C105 H105 0.9300
C106 H106 0.9300
